data_7206139
loop_
_publ_author_name
'Garc\'ia, Marcos D.'
'Mart\'i-Rujas, Javier'
'Metrangolo, Pierangelo'
'Peinador, Carlos'
'Pilati, Tullio'
'Resnati, Giuseppe'
'Terraneo, Giancarlo'
'Ursini, Maurizio'

_publ_section_title
;
 Dimensional caging of polyiodides: cation-templated synthesis using
 bipyridinium salts
;
_journal_issue 13
_journal_name_full CrystEngComm
_journal_page_first 4411
_journal_paper_doi 10.1039/c0ce00860e
_journal_volume 13
_journal_year 2011
_chemical_formula_moiety 'C26 H16 F8 N2 2+, I4 2-'
_chemical_formula_sum 'C26 H16 F8 I4 N2'
_chemical_formula_weight 1016.01
_chemical_name_systematic
;
?
;
_space_group_IT_number 15
_symmetry_cell_setting monoclinic
_symmetry_space_group_name_Hall '-C 2yc'
_symmetry_space_group_name_H-M 'C 1 2/c 1'
_atom_sites_solution_hydrogens geom
_atom_sites_solution_primary direct
_atom_sites_solution_secondary difmap
_audit_creation_method SHELXL-97
_cell_angle_alpha 90.00
_cell_angle_beta 92.106(16)
_cell_angle_gamma 90.00
_cell_formula_units_Z 4
_cell_length_a 39.119(5)
_cell_length_b 6.1713(8)
_cell_length_c 12.324(2)
_cell_measurement_reflns_used 5567
_cell_measurement_temperature 297(2)
_cell_measurement_theta_max 28.03
_cell_measurement_theta_min 3.13
_cell_volume 2973.2(7)
_computing_cell_refinement 'Bruker SAINT'
_computing_data_collection 'Bruker SMART'
_computing_data_reduction 'Bruker SAINT'
_computing_molecular_graphics
;
ORTEP-3 (Farrugia, L.J. (1997) Jour. Appl. Cryst. 30, 565)
Mercury (Macrae, C. F., Edgington, P. R., McCabe, P., Pidcock, E.,
Shields, G. P., Taylor, R., Towler, M. & van de Streek, J. (2006).
J. Appl. Cryst. 39, 453-457
;
_computing_publication_material 'SHELXL-97 (Sheldrick, 1997)'
_computing_structure_refinement 'SHELXL-97 (Sheldrick, G. M. (2008). Acta Cryst. A64, 112-122)'
_computing_structure_solution
;
SIR2002 (Burla, M. C., Camalli, M., Carrozzini, B., Cascarano, G. L.,
Giacovazzo, C., Polidori, G. & Spagna, R. (2003).
J. Appl. Cryst. 36, 1103.)
;
_diffrn_ambient_temperature 297(2)
_diffrn_measured_fraction_theta_full 0.998
_diffrn_measured_fraction_theta_max 0.998
_diffrn_measurement_device_type 'Bruker APEX-II CCD area detector'
_diffrn_measurement_method '\f and \w scans'
_diffrn_radiation_monochromator graphite
_diffrn_radiation_source 'fine-focus sealed tube'
_diffrn_radiation_type MoK\a
_diffrn_radiation_wavelength 0.71073
_diffrn_reflns_av_R_equivalents 0.0296
_diffrn_reflns_av_sigmaI/netI 0.0242
_diffrn_reflns_limit_h_max 55
_diffrn_reflns_limit_h_min -55
_diffrn_reflns_limit_k_max 8
_diffrn_reflns_limit_k_min -8
_diffrn_reflns_limit_l_max 12
_diffrn_reflns_limit_l_min -17
_diffrn_reflns_number 18758
_diffrn_reflns_theta_full 30.57
_diffrn_reflns_theta_max 30.57
_diffrn_reflns_theta_min 2.08
_diffrn_standards_decay_% 0.00
_exptl_absorpt_coefficient_mu 4.262
_exptl_absorpt_correction_T_max 0.4682
_exptl_absorpt_correction_T_min 0.3493
_exptl_absorpt_correction_type multi-scan
_exptl_absorpt_process_details 'Bruker (2001). SADABS. Bruker AXS Inc., Madison, Wisconsin, USA.'
_exptl_crystal_colour red-orange
_exptl_crystal_density_diffrn 2.270
_exptl_crystal_density_method 'not measured'
_exptl_crystal_description table
_exptl_crystal_F_000 1880
_exptl_crystal_size_max 0.23
_exptl_crystal_size_mid 0.22
_exptl_crystal_size_min 0.04
_refine_diff_density_max 1.091
_refine_diff_density_min -1.007
_refine_diff_density_rms 0.093
_refine_ls_extinction_method none
_refine_ls_goodness_of_fit_ref 1.016
_refine_ls_hydrogen_treatment mixed
_refine_ls_matrix_type full
_refine_ls_number_parameters 223
_refine_ls_number_reflns 4542
_refine_ls_number_restraints 100
_refine_ls_restrained_S_all 1.033
_refine_ls_R_factor_all 0.0505
_refine_ls_R_factor_gt 0.0302
_refine_ls_shift/su_max 0.003
_refine_ls_shift/su_mean 0.000
_refine_ls_structure_factor_coef Fsqd
_refine_ls_weighting_details 'calc w=1/[\s^2^(Fo^2^)+(0.0282P)^2^+6.6793P] where P=(Fo^2^+2Fc^2^)/3'
_refine_ls_weighting_scheme calc
_refine_ls_wR_factor_gt 0.0688
_refine_ls_wR_factor_ref 0.0798
_reflns_number_gt 3139
_reflns_number_total 4542
_reflns_threshold_expression I>2\s(I)
_cod_data_source_file c0ce00860e.txt
_cod_data_source_block mg17
_cod_original_sg_symbol_H-M 'C 2/c'
_cod_database_code 7206139

loop_
_symmetry_equiv_pos_as_xyz
'x, y, z'
'-x, y, -z+1/2'
'x+1/2, y+1/2, z'
'-x+1/2, y+1/2, -z+1/2'
'-x, -y, -z'
'x, -y, z-1/2'
'-x+1/2, -y+1/2, -z'
'x+1/2, -y+1/2, z-1/2'

loop_
_atom_site_label
_atom_site_type_symbol
_atom_site_fract_x
_atom_site_fract_y
_atom_site_fract_z
_atom_site_U_iso_or_equiv
_atom_site_adp_type
_atom_site_occupancy
_atom_site_symmetry_multiplicity
_atom_site_calc_flag
_atom_site_refinement_flags
_atom_site_disorder_assembly
_atom_site_disorder_group
I1 I 0.535728(7) 0.14179(4) 0.268135(19) 0.05933(9) Uani 1 1 d . . .
I2 I 0.618384(6) 0.13435(4) 0.308315(19) 0.05254(8) Uani 1 1 d . . .
F1 F 0.67724(7) 0.6368(4) 0.3791(2) 0.0779(7) Uani 1 1 d . . .
F2 F 0.71835(7) 0.3881(5) 0.2641(2) 0.0946(10) Uani 1 1 d . . .
F3 F 0.72241(7) -0.1235(4) 0.5466(3) 0.0875(8) Uani 1 1 d . . .
F4 F 0.68217(7) 0.1258(4) 0.6617(2) 0.0839(8) Uani 1 1 d . . .
C1 C 0.68830(9) 0.4496(6) 0.4219(3) 0.0516(8) Uani 1 1 d . . .
C2 C 0.70933(9) 0.3195(8) 0.3630(3) 0.0592(10) Uani 1 1 d . . .
C3 C 0.72091(9) 0.1259(7) 0.4025(3) 0.0620(11) Uani 1 1 d . . .
H3 H 0.7350 0.0384 0.3621 0.074 Uiso 1 1 calc R . .
C4 C 0.71124(9) 0.0641(6) 0.5027(3) 0.0570(9) Uani 1 1 d . . .
C5 C 0.69041(8) 0.1931(6) 0.5625(3) 0.0510(8) Uani 1 1 d . . .
C6 C 0.67792(8) 0.3880(6) 0.5231(3) 0.0455(7) Uani 1 1 d . . .
C7 C 0.65528(9) 0.5286(8) 0.5899(3) 0.0633(11) Uani 1 1 d . A .
H7A H 0.6586 0.4891 0.6657 0.076 Uiso 1 1 calc R . .
H7B H 0.6623 0.6784 0.5824 0.076 Uiso 1 1 calc R . .
N1 N 0.61838(6) 0.5111(4) 0.55902(18) 0.0420(6) Uani 1 1 d DU . .
C8A C 0.5972(2) 0.3532(11) 0.5916(5) 0.0503(15) Uani 0.50 1 d PDU A -1
H8A H 0.6063 0.2379 0.6317 0.060 Uiso 0.50 1 calc PR A -1
C9A C 0.5629(2) 0.3565(13) 0.5681(5) 0.051(2) Uani 0.50 1 d PDU A -1
H9A H 0.5489 0.2466 0.5924 0.061 Uiso 0.50 1 calc PR A -1
C10A C 0.54953(18) 0.5246(11) 0.5079(4) 0.045(2) Uani 0.50 1 d PDU A -1
C11A C 0.5718(2) 0.6788(15) 0.4745(8) 0.056(2) Uani 0.50 1 d PDU A -1
H11A H 0.5630 0.7929 0.4327 0.067 Uiso 0.50 1 calc PR A -1
C12A C 0.6060(2) 0.6760(12) 0.4985(6) 0.0531(17) Uani 0.50 1 d PDU A -1
H12A H 0.6203 0.7845 0.4739 0.064 Uiso 0.50 1 calc PR A -1
C13A C 0.51292(13) 0.5518(11) 0.4773(5) 0.0547(17) Uani 0.50 1 d PDU A -1
H13A H 0.5062(6) 0.674(2) 0.4336(10) 0.066 Uiso 0.50 1 d PD B -1
C8B C 0.3977(2) 0.6424(11) 0.3839(6) 0.0503(15) Uani 0.50 1 d PDU . -1
H8B H 0.3855 0.7329 0.3361 0.060 Uiso 0.50 1 calc PR . -1
C9B C 0.4322(2) 0.6611(13) 0.3981(6) 0.056(2) Uani 0.50 1 d PDU A -1
H9B H 0.4433 0.7656 0.3578 0.067 Uiso 0.50 1 calc PR A -1
C10B C 0.45172(19) 0.5360(12) 0.4677(5) 0.048(2) Uani 0.50 1 d PDU A -1
C11B C 0.4346(3) 0.3828(16) 0.5267(9) 0.0531(17) Uani 0.50 1 d PDU A -1
H11B H 0.4468 0.2946 0.5756 0.064 Uiso 0.50 1 calc PR A -1
C12B C 0.39999(12) 0.3601(7) 0.5137(4) 0.052(3) Uani 0.50 1 d PD . -1
H12B H 0.3887 0.2569 0.5541 0.062 Uiso 0.50 1 calc PR . -1
C13B C 0.48917(12) 0.5702(7) 0.4747(4) 0.0500(16) Uani 0.50 1 d PRD A -1
H13B H 0.4985 0.6832 0.4313 0.060 Uiso 0.50 1 d PRD . -1

loop_
_atom_site_aniso_label
_atom_site_aniso_U_11
_atom_site_aniso_U_22
_atom_site_aniso_U_33
_atom_site_aniso_U_23
_atom_site_aniso_U_13
_atom_site_aniso_U_12
I1 0.07216(18) 0.05554(16) 0.05037(14) -0.00104(11) 0.00343(12) 0.00097(12)
I2 0.04679(13) 0.05756(15) 0.05336(13) 0.00052(10) 0.00322(9) -0.00650(10)
F1 0.0795(17) 0.0719(17) 0.0816(17) 0.0158(13) -0.0081(13) 0.0031(13)
F2 0.0761(18) 0.156(3) 0.0526(13) 0.0052(15) 0.0193(12) -0.0125(17)
F3 0.0690(16) 0.0599(16) 0.133(2) 0.0070(15) 0.0020(16) 0.0126(12)
F4 0.0758(17) 0.105(2) 0.0724(16) 0.0254(14) 0.0231(13) 0.0024(14)
C1 0.0407(17) 0.062(2) 0.0519(18) -0.0019(17) -0.0034(14) -0.0049(16)
C2 0.0423(19) 0.090(3) 0.0459(18) -0.0086(19) 0.0071(15) -0.0132(19)
C3 0.0352(17) 0.079(3) 0.072(2) -0.029(2) 0.0058(16) -0.0031(18)
C4 0.0372(17) 0.053(2) 0.081(3) -0.0071(19) 0.0029(17) -0.0025(16)
C5 0.0360(16) 0.063(2) 0.0546(19) 0.0006(17) 0.0061(14) -0.0074(15)
C6 0.0328(14) 0.058(2) 0.0459(16) -0.0139(15) 0.0013(12) -0.0041(14)
C7 0.0395(18) 0.081(3) 0.069(2) -0.032(2) -0.0008(16) 0.0028(18)
N1 0.0371(13) 0.0470(15) 0.0423(13) -0.0041(11) 0.0063(10) 0.0042(11)
C8A 0.054(3) 0.060(2) 0.037(3) 0.014(2) 0.001(3) 0.0090(19)
C9A 0.042(4) 0.070(5) 0.041(4) 0.011(4) 0.007(3) -0.007(4)
C10A 0.035(3) 0.058(4) 0.044(3) 0.002(3) 0.009(3) 0.005(3)
C11A 0.042(4) 0.060(5) 0.065(4) 0.014(4) 0.001(3) 0.001(4)
C12A 0.043(3) 0.055(4) 0.061(3) 0.009(3) -0.004(3) 0.005(3)
C13A 0.038(4) 0.065(5) 0.061(4) 0.004(4) 0.005(3) 0.014(3)
C8B 0.054(3) 0.060(2) 0.037(3) 0.014(2) 0.001(3) 0.0090(19)
C9B 0.050(4) 0.064(4) 0.053(5) 0.023(4) 0.007(4) -0.003(3)
C10B 0.043(4) 0.051(4) 0.050(4) 0.001(4) 0.011(3) 0.001(3)
C11B 0.043(3) 0.055(4) 0.061(3) 0.009(3) -0.004(3) 0.005(3)
C12B 0.054(6) 0.034(4) 0.068(5) 0.010(4) 0.020(4) -0.010(3)
C13B 0.043(4) 0.048(4) 0.060(4) 0.008(3) 0.015(3) 0.000(3)

loop_
_atom_type_symbol
_atom_type_description
_atom_type_scat_dispersion_real
_atom_type_scat_dispersion_imag
_atom_type_scat_source
C C 0.0033 0.0016 'International Tables Vol C Tables 4.2.6.8 and 6.1.1.4'
H H 0.0000 0.0000 'International Tables Vol C Tables 4.2.6.8 and 6.1.1.4'
N N 0.0061 0.0033 'International Tables Vol C Tables 4.2.6.8 and 6.1.1.4'
F F 0.0171 0.0103 'International Tables Vol C Tables 4.2.6.8 and 6.1.1.4'
I I -0.4742 1.8119 'International Tables Vol C Tables 4.2.6.8 and 6.1.1.4'

loop_
_geom_angle_atom_site_label_1
_geom_angle_atom_site_label_2
_geom_angle_atom_site_label_3
_geom_angle
_geom_angle_site_symmetry_1
_geom_angle_site_symmetry_3
_geom_angle_publ_flag
F1 C1 C2 119.2(4) . . ?
F1 C1 C6 119.6(3) . . ?
C2 C1 C6 121.2(4) . . ?
F2 C2 C3 120.3(4) . . ?
F2 C2 C1 118.3(4) . . ?
C3 C2 C1 121.4(4) . . ?
C4 C3 C2 118.1(4) . . ?
C4 C3 H3 121.0 . . ?
C2 C3 H3 121.0 . . ?
F3 C4 C3 120.7(4) . . ?
F3 C4 C5 118.3(4) . . ?
C3 C4 C5 121.0(4) . . ?
F4 C5 C4 118.5(4) . . ?
F4 C5 C6 119.8(3) . . ?
C4 C5 C6 121.7(3) . . ?
C1 C6 C5 116.5(3) . . ?
C1 C6 C7 122.3(4) . . ?
C5 C6 C7 121.1(3) . . ?
N1 C7 C6 113.8(3) . . ?
N1 C7 H7A 108.8 . . ?
C6 C7 H7A 108.8 . . ?
N1 C7 H7B 108.8 . . ?
C6 C7 H7B 108.8 . . ?
H7A C7 H7B 107.7 . . ?
C12A N1 C8B 131.0(7) . 5_666 ?
C12A N1 C8A 119.9(7) . . ?
C8B N1 C8A 15.2(6) 5_666 . ?
C12A N1 C12B 14.8(6) . 5_666 ?
C8B N1 C12B 120.1(5) 5_666 5_666 ?
C8A N1 C12B 107.3(5) . 5_666 ?
C12A N1 C7 114.6(5) . . ?
C8B N1 C7 112.7(5) 5_666 . ?
C8A N1 C7 125.4(5) . . ?
C12B N1 C7 127.1(4) 5_666 . ?
N1 C8A C9A 122.5(8) . . ?
N1 C8A H8A 118.8 . . ?
C9A C8A H8A 118.8 . . ?
C8A C9A C10A 118.8(9) . . ?
C8A C9A H9A 120.6 . . ?
C10A C9A H9A 120.6 . . ?
C11A C10A C9A 117.2(8) . . ?
C11A C10A C13A 117.9(6) . . ?
C9A C10A C13A 124.9(7) . . ?
C12A C11A C10A 124.0(10) . . ?
C12A C11A H11A 118.0 . . ?
C10A C11A H11A 118.0 . . ?
N1 C12A C11A 117.6(9) . . ?
N1 C12A H12A 121.2 . . ?
C11A C12A H12A 121.2 . . ?
C13B C13A C10A 167.2(6) . . ?
C13B C13A H13A 68.5(14) . . ?
C10A C13A H13A 118.4(15) . . ?
C13B C13A H13B 54.4 . . ?
C10A C13A H13B 132.2 . . ?
H13A C13A H13B 14.1 . . ?
N1 C8B C9B 118.2(8) 5_666 . ?
N1 C8B H8B 120.9 5_666 . ?
C9B C8B H8B 120.9 . . ?
C8B C9B C10B 124.1(9) . . ?
C8B C9B H9B 117.9 . . ?
C10B C9B H9B 117.9 . . ?
C9B C10B C11B 116.7(8) . . ?
C9B C10B C13B 119.0(7) . . ?
C11B C10B C13B 124.4(8) . . ?
C12B C11B C10B 120.4(9) . . ?
C12B C11B H11B 119.8 . . ?
C10B C11B H11B 119.8 . . ?
C11B C12B N1 120.5(6) . 5_666 ?
C11B C12B H12B 119.7 . . ?
N1 C12B H12B 119.7 5_666 . ?
C13A C13B C10B 164.7(6) . . ?
C13A C13B H13A 56.7(10) . . ?
C10B C13B H13A 133.9(11) . . ?
C13A C13B H13B 73.1 . . ?
C10B C13B H13B 117.9 . . ?
H13A C13B H13B 16.4 . . ?

loop_
_geom_bond_atom_site_label_1
_geom_bond_atom_site_label_2
_geom_bond_distance
_geom_bond_site_symmetry_2
_geom_bond_publ_flag
I1 I1 2.8145(7) 2_655 ?
F1 C1 1.336(4) . ?
F2 C2 1.349(4) . ?
F3 C4 1.344(5) . ?
F4 C5 1.341(4) . ?
C1 C2 1.375(5) . ?
C1 C6 1.379(5) . ?
C2 C3 1.361(6) . ?
C3 C4 1.359(6) . ?
C3 H3 0.9300 . ?
C4 C5 1.373(5) . ?
C5 C6 1.380(5) . ?
C6 C7 1.507(5) . ?
C7 N1 1.483(4) . ?
C7 H7A 0.9700 . ?
C7 H7B 0.9700 . ?
N1 C12A 1.342(4) . ?
N1 C8B 1.350(4) 5_666 ?
N1 C8A 1.351(4) . ?
N1 C12B 1.379(3) 5_666 ?
C8A C9A 1.360(5) . ?
C8A H8A 0.9300 . ?
C9A C10A 1.368(5) . ?
C9A H9A 0.9300 . ?
C10A C11A 1.364(5) . ?
C10A C13A 1.477(7) . ?
C11A C12A 1.359(5) . ?
C11A H11A 0.9300 . ?
C12A H12A 0.9300 . ?
C13A C13B 0.935(6) . ?
C13A H13A 0.958(14) . ?
C13A H13B 1.1284 . ?
C8B N1 1.350(4) 5_666 ?
C8B C9B 1.360(5) . ?
C8B H8B 0.9300 . ?
C9B C10B 1.365(5) . ?
C9B H9B 0.9300 . ?
C10B C11B 1.380(12) . ?
C10B C13B 1.480(7) . ?
C11B C12B 1.366(12) . ?
C11B H11B 0.9300 . ?
C12B N1 1.379(3) 5_666 ?
C12B H12B 0.9300 . ?
C13B H13A 1.07(2) . ?
C13B H13B 0.9587 . ?

loop_
_geom_torsion_atom_site_label_1
_geom_torsion_atom_site_label_2
_geom_torsion_atom_site_label_3
_geom_torsion_atom_site_label_4
_geom_torsion
_geom_torsion_site_symmetry_1
_geom_torsion_site_symmetry_2
_geom_torsion_site_symmetry_3
_geom_torsion_site_symmetry_4
_geom_torsion_publ_flag
F1 C1 C2 F2 0.8(5) . . . . ?
C6 C1 C2 F2 179.4(3) . . . . ?
F1 C1 C2 C3 -179.1(3) . . . . ?
C6 C1 C2 C3 -0.5(5) . . . . ?
F2 C2 C3 C4 179.7(3) . . . . ?
C1 C2 C3 C4 -0.3(5) . . . . ?
C2 C3 C4 F3 -178.8(3) . . . . ?
C2 C3 C4 C5 -0.1(5) . . . . ?
F3 C4 C5 F4 -0.1(5) . . . . ?
C3 C4 C5 F4 -178.8(3) . . . . ?
F3 C4 C5 C6 180.0(3) . . . . ?
C3 C4 C5 C6 1.3(5) . . . . ?
F1 C1 C6 C5 -179.8(3) . . . . ?
C2 C1 C6 C5 1.6(5) . . . . ?
F1 C1 C6 C7 -2.2(5) . . . . ?
C2 C1 C6 C7 179.2(3) . . . . ?
F4 C5 C6 C1 178.1(3) . . . . ?
C4 C5 C6 C1 -2.0(5) . . . . ?
F4 C5 C6 C7 0.5(5) . . . . ?
C4 C5 C6 C7 -179.6(3) . . . . ?
C1 C6 C7 N1 81.7(4) . . . . ?
C5 C6 C7 N1 -100.8(4) . . . . ?
C6 C7 N1 C12A -102.0(5) . . . . ?
C6 C7 N1 C8B 91.3(5) . . . 5_666 ?
C6 C7 N1 C8A 81.8(5) . . . . ?
C6 C7 N1 C12B -92.8(5) . . . 5_666 ?
C12A N1 C8A C9A -1.9(6) . . . . ?
C8B N1 C8A C9A 138(3) 5_666 . . . ?
C12B N1 C8A C9A -10.4(5) 5_666 . . . ?
C7 N1 C8A C9A 174.2(3) . . . . ?
N1 C8A C9A C10A 0.9(3) . . . . ?
C8A C9A C10A C11A 0.5(3) . . . . ?
C8A C9A C10A C13A -179.1(3) . . . . ?
C9A C10A C11A C12A -0.8(6) . . . . ?
C13A C10A C11A C12A 178.8(5) . . . . ?
C8B N1 C12A C11A -11.4(9) 5_666 . . . ?
C8A N1 C12A C11A 1.5(7) . . . . ?
C12B N1 C12A C11A 34.9(19) 5_666 . . . ?
C7 N1 C12A C11A -175.0(5) . . . . ?
C10A C11A C12A N1 -0.2(8) . . . . ?
C11A C10A C13A C13B -118(3) . . . . ?
C9A C10A C13A C13B 61(3) . . . . ?
N1 C8B C9B C10B -0.9(3) 5_666 . . . ?
C8B C9B C10B C11B -0.3(2) . . . . ?
C8B C9B C10B C13B 179.2(2) . . . . ?
C9B C10B C11B C12B 0.6(6) . . . . ?
C13B C10B C11B C12B -178.9(6) . . . . ?
C10B C11B C12B N1 0.3(9) . . . 5_666 ?
C10A C13A C13B C10B -96(4) . . . . ?
C9B C10B C13B C13A -132(2) . . . . ?
C11B C10B C13B C13A 48(2) . . . . ?
